data_2002586
loop_
_publ_author_name
'Postel, M von'
'Mueller-Buschbaum, Hk'

_publ_section_title
;
Zur Kenntnis von Ba (Mg Zn) V2 O8, Ba Mn2 V2 O8 und Ba1/2 Sr1/2 Ni2 V2
O8
;
_journal_name_full
;
Zeitschrift fuer Anorganische und Allgemeine Chemie
;
_journal_page_first 97
_journal_page_last 100
_journal_paper_doi 10.1002/zaac.19926150919
_journal_volume 615
_journal_year 1992
_chemical_formula_structural 'Ba Mn2 (V O4)2'
_chemical_formula_sum 'Ba Mn2 O8 V2'
_chemical_name_systematic 'Barium dimanganese bis(vanadate)'
_space_group_IT_number 142
_symmetry_cell_setting tetragonal
_symmetry_space_group_name_Hall 'I 4bw 2aw -1bw'
_symmetry_space_group_name_H-M 'I 41/a c d :1'
_cell_angle_alpha 90
_cell_angle_beta 90
_cell_angle_gamma 90
_cell_formula_units_Z 8
_cell_length_a 12.5563(14)
_cell_length_b 12.5563(14)
_cell_length_c 8.5942(9)
_cell_volume 1355.0
_refine_ls_R_factor_all 0.047
_cod_original_sg_symbol_H-M 'I 41/a c d S'
_cod_database_code 2002586

loop_
_symmetry_equiv_pos_as_xyz
x,y,z
x,-y,1/2+z
x,1/2+y,1/4-z
x,1/2-y,3/4-z
-x,-y,z
-x,y,1/2+z
-x,1/2-y,1/4-z
-x,1/2+y,3/4-z
-y,x,-z
y,x,1/2-z
1/2-y,x,3/4+z
1/2+y,x,1/4+z
y,-x,-z
-y,-x,1/2-z
1/2+y,-x,3/4+z
1/2-y,-x,1/4+z
1/2+x,1/2+y,1/2+z
1/2+x,1/2-y,z
1/2+x,y,3/4-z
1/2+x,-y,1/4-z
1/2-x,1/2-y,1/2+z
1/2-x,1/2+y,z
1/2-x,-y,3/4-z
1/2-x,y,1/4-z
1/2-y,1/2+x,1/2-z
1/2+y,1/2+x,-z
-y,1/2+x,1/4+z
y,1/2+x,3/4+z
1/2+y,1/2-x,1/2-z
1/2-y,1/2-x,-z
y,1/2-x,1/4+z
-y,1/2-x,3/4+z

loop_
_atom_site_label
_atom_site_type_symbol
_atom_site_symmetry_multiplicity
_atom_site_Wyckoff_symbol
_atom_site_fract_x
_atom_site_fract_y
_atom_site_fract_z
_atom_site_occupancy
_atom_site_attached_hydrogens
_atom_site_calc_flag
Ba1 Ba2+ 8 a 0. 0.5 0.25 1. 0 d
Mn1 Mn2+ 16 f 0.1685(2) 0.1685(2) 0.25 1. 0 d
V1 V5+ 16 e 0.0798(2) 0.25 0.875 1. 0 d
O1 O2- 32 g 0.1560(7) 0.3232(7) 0.744(1) 1. 0 d
O2 O2- 32 g 0.9988(9) 0.3379(7) 0.9665(9) 1. 0 d

loop_
_atom_type_symbol
_atom_type_oxidation_number
Ba2+ 2.000
Mn2+ 2.000
V5+ 5.000
O2- -2.000
